data_4343969
loop_
_publ_author_name
'Roth, Torsten'
'Vasilenko, Vladislav'
'Wadepohl, Hubert'
'Wright, Dominic S.'
'Gade, Lutz H.'

_publ_section_title
;
 Structures, Electronics, and Reactivity of Strained Phosphazane Cages: A
 Combined Experimental and Computational Study.
;
_journal_issue 15
_journal_name_full 'Inorganic chemistry'
_journal_page_first 7636
_journal_page_last 7644
_journal_paper_doi 10.1021/acs.inorgchem.5b01292
_journal_volume 54
_journal_year 2015
_chemical_formula_moiety 'C61 H69 Cl2 Ir2 N4 P2, C F3 O3 S, C H2 Cl2'
_chemical_formula_sum 'C63 H71 Cl4 F3 Ir2 N4 O3 P2 S'
_chemical_formula_weight 1609.43
_space_group_crystal_system monoclinic
_space_group_IT_number 14
_space_group_name_Hall '-P 2ybc'
_space_group_name_H-M_alt 'P 1 21/c 1'
_symmetry_cell_setting monoclinic
_symmetry_Int_Tables_number 14
_symmetry_space_group_name_Hall '-P 2ybc'
_symmetry_space_group_name_H-M 'P 1 21/c 1'
_atom_sites_solution_hydrogens geom
_atom_sites_solution_primary iterative
_atom_sites_solution_secondary difmap
_audit_block_code ga_tro106
_audit_creation_date
;
'Thu Oct 23 15:58:21 2014'
;
_audit_creation_method
;
Olex2 1.2
(compiled 2015.01.26 svn.r3151 for OlexSys, GUI svn.r4998)
;
_audit_update_record '18.05.2015 18:27:41 CEST UTC+02:00  encif 1.32'
_cell_angle_alpha 90
_cell_angle_beta 90.932(2)
_cell_angle_gamma 90
_cell_formula_units_Z 4
_cell_length_a 12.8852(3)
_cell_length_b 21.8018(5)
_cell_length_c 21.3323(5)
_cell_measurement_reflns_used 29220
_cell_measurement_temperature 120(1)
_cell_measurement_theta_max 28.5640
_cell_measurement_theta_min 3.6540
_cell_volume 5991.9(2)
_computing_cell_refinement
;
CrysAlisPro, Agilent Technologies,
Version 1.171.37.34k (release 13-08-2014 CrysAlis171 .NET)
(compiled Aug 13 2014,16:31:05)
;
_computing_data_collection
;
CrysAlisPro, Agilent Technologies,
Version 1.171.37.34k (release 13-08-2014 CrysAlis171 .NET)
(compiled Aug 13 2014,16:31:05)
;
_computing_data_reduction
;
CrysAlisPro, Agilent Technologies,
Version 1.171.37.34k (release 13-08-2014 CrysAlis171 .NET)
(compiled Aug 13 2014,16:31:05)
;
_computing_molecular_graphics 'Olex2 (Dolomanov et al., 2009)'
_computing_publication_material 'encif (Wadepohl, 2009-14); encifer 1.5 (CCDC, 2014)'
_computing_structure_refinement 'ShelXL (Sheldrick, 2008)'
_computing_structure_solution 'SUPERFLIP (Palatinus, 2007-2009)'
_diffrn_ambient_environment 'perfluoro polyether oil / N~2~'
_diffrn_ambient_temperature 120(1)
_diffrn_detector 'CCD plate'
_diffrn_detector_area_resol_mean 7.9621
_diffrn_detector_type Eos
_diffrn_measured_fraction_theta_full 0.996
_diffrn_measured_fraction_theta_max 0.944
_diffrn_measurement_details
;
  1 omega  -33.00   50.00   1.0000    5.0000
omega____ theta____ kappa____ phi______ frames
    -       18.5380  -79.0000   65.0872 83

  2 omega   -7.00   89.00   1.0000    5.0000
omega____ theta____ kappa____ phi______ frames
    -       18.5380   77.0000   30.0000 96

  3 omega   -1.00   73.00   1.0000    5.0000
omega____ theta____ kappa____ phi______ frames
    -       18.5380   57.0000  -30.0000 74

  4 omega   -3.00   78.00   1.0000    5.0000
omega____ theta____ kappa____ phi______ frames
    -       18.5380   57.0000  150.0000 81

  5 omega  -51.00   47.00   1.0000    5.0000
omega____ theta____ kappa____ phi______ frames
    -       18.5380  -77.0000 -180.0000 98

  6 omega   -7.00   86.00   1.0000    5.0000
omega____ theta____ kappa____ phi______ frames
    -       18.5380   77.0000 -150.0000 93

  7 omega  -42.00   49.00   1.0000    5.0000
omega____ theta____ kappa____ phi______ frames
    -       18.5380  -77.0000  -90.0000 91

  8 omega  -45.00   50.00   1.0000    5.0000
omega____ theta____ kappa____ phi______ frames
    -       18.5380  -79.0000   -0.9444 95

  9 omega  -12.00   89.00   1.0000    5.0000
omega____ theta____ kappa____ phi______ frames
    -       18.5380   77.0000  -90.0000 101

 10 omega  -50.00   40.00   1.0000    5.0000
omega____ theta____ kappa____ phi______ frames
    -       18.5380  -57.0000  150.0000 90

 11 omega  -12.00   89.00   1.0000    5.0000
omega____ theta____ kappa____ phi______ frames
    -       18.5380   77.0000  150.0000 101

 12 omega  -50.00   20.00   1.0000    5.0000
omega____ theta____ kappa____ phi______ frames
    -       18.5380  -57.0000 -120.0000 70

 13 omega  -50.00   40.00   1.0000    5.0000
omega____ theta____ kappa____ phi______ frames
    -       18.5380  -57.0000  -60.0000 90

;
_diffrn_measurement_device 'four-circle diffractometer'
_diffrn_measurement_device_type 'Agilent SuperNova, Dual, Cu at zero, Eos'
_diffrn_measurement_method '\w scans'
_diffrn_measurement_specimen_support 'polyimid foil'
_diffrn_orient_matrix_UB_11 0.0208422000
_diffrn_orient_matrix_UB_12 0.0090006000
_diffrn_orient_matrix_UB_13 -0.0291760000
_diffrn_orient_matrix_UB_21 -0.0501646000
_diffrn_orient_matrix_UB_22 -0.0018744000
_diffrn_orient_matrix_UB_23 -0.0140641000
_diffrn_orient_matrix_UB_31 -0.0089772000
_diffrn_orient_matrix_UB_32 0.0311961000
_diffrn_orient_matrix_UB_33 0.0075784000
_diffrn_radiation_monochromator mirror
_diffrn_radiation_probe x-ray
_diffrn_radiation_type 'Mo K\a'
_diffrn_radiation_wavelength 0.71073
_diffrn_reflns_av_R_equivalents 0.0885
_diffrn_reflns_av_unetI/netI 0.0991
_diffrn_reflns_Laue_measured_fraction_full 0.996
_diffrn_reflns_Laue_measured_fraction_max 0.944
_diffrn_reflns_limit_h_max 17
_diffrn_reflns_limit_h_min -17
_diffrn_reflns_limit_k_max 29
_diffrn_reflns_limit_k_min -29
_diffrn_reflns_limit_l_max 28
_diffrn_reflns_limit_l_min -28
_diffrn_reflns_number 128457
_diffrn_reflns_point_group_measured_fraction_full 0.996
_diffrn_reflns_point_group_measured_fraction_max 0.944
_diffrn_reflns_theta_full 25.242
_diffrn_reflns_theta_max 28.897
_diffrn_reflns_theta_min 3.218
_diffrn_source 'microfocus X-Ray tube'
_exptl_absorpt_coefficient_mu 4.764
_exptl_absorpt_correction_T_max 1.00000
_exptl_absorpt_correction_T_min 0.82392
_exptl_absorpt_correction_type multi-scan
_exptl_absorpt_process_details
;
CrysAlisPro, Agilent Technologies,
Version 1.171.37.34k (release 13-08-2014 CrysAlis171 .NET)
(compiled Aug 13 2014,16:31:05)
Empirical absorption correction using spherical harmonics,
 implemented in SCALE3 ABSPACK scaling algorithm.
Empirical absorption correction using spherical harmonics,
 implemented in SCALE3 ABSPACK scaling algorithm.
;
_exptl_crystal_colour red
_exptl_crystal_colour_primary red
_exptl_crystal_density_diffrn 1.784
_exptl_crystal_description needle
_exptl_crystal_F_000 3184
_exptl_crystal_size_max 0.258
_exptl_crystal_size_mid 0.191
_exptl_crystal_size_min 0.184
_refine_diff_density_max 1.705
_refine_diff_density_min -1.145
_refine_diff_density_rms 0.143
_refine_ls_extinction_method none
_refine_ls_goodness_of_fit_ref 0.898
_refine_ls_hydrogen_treatment constr
_refine_ls_matrix_type full
_refine_ls_number_parameters 801
_refine_ls_number_reflns 14900
_refine_ls_number_restraints 175
_refine_ls_restrained_S_all 0.912
_refine_ls_R_factor_all 0.0658
_refine_ls_R_factor_gt 0.0361
_refine_ls_shift/su_max 0.003
_refine_ls_shift/su_mean 0.000
_refine_ls_structure_factor_coef Fsqd
_refine_ls_weighting_details 'w=1/[\s^2^(Fo^2^)+(0.0230P)^2^] where P=(Fo^2^+2Fc^2^)/3'
_refine_ls_weighting_scheme calc
_refine_ls_wR_factor_gt 0.0583
_refine_ls_wR_factor_ref 0.0608
_reflns_Friedel_coverage 0.000
_reflns_number_gt 10012
_reflns_number_total 14900
_reflns_threshold_expression 'I > 2\s(I)'
_cod_data_source_file ic5b01292_si_003.cif
_cod_data_source_block ga_tro106_4
_cod_depositor_comments 'Adding full bibliography for 4343960--4343970.cif.'
_cod_original_sg_symbol_H-M 'P 21/c'
_cod_database_code 4343969
_audit_block_refno 2205
_audit_block_usercomment 'tr1479, needle, red'
_chemical_oxdiff_formula 'C62 H69 Cl2 F3 Ir2 N4 O3 P2 S'
_chemical_oxdiff_usercomment 'tr1479, needle, red'
_shelx_space_group_comment
;
The symmetry employed for this shelxl refinement is uniquely defined
by the following loop, which should always be used as a source of
symmetry information in preference to the above space-group names.
They are only intended as comments.
;
_shelx_estimated_absorpt_t_max 0.647
_shelx_estimated_absorpt_t_min 0.647
_diffrn_oxdiff_twin_integration_method simultaneous
_shelxl_version_number 2014/7
_olex2_refinement_description
;
1. Fixed Uiso
 At 1.2 times of:
  All C(H) groups, All C(H,H) groups
 At 1.5 times of:
  All C(H,H,H) groups
2. Restrained distances
 C91A-Cl3 \\sim C91B-Cl3 \\sim C91A-Cl4A \\sim C91B-Cl4B
 with sigma of 0.01
 Cl3-Cl4A \\sim Cl3-Cl4B
 with sigma of 0.02
3. Uiso/Uaniso restraints and constraints
O1A \\sim O2A \\sim O3A \\sim O1B \\sim O2B \\sim O3B \\sim S1A \\sim S1B \\sim
C1 \\sim C2 \\sim C3 \\sim C4 \\sim C5 \\sim C6 \\sim C7 \\sim C8 \\sim C9
\\sim C10 \\sim C11 \\sim C12 \\sim C13 \\sim C14 \\sim C15 \\sim C16 \\sim C17
\\sim C18 \\sim C19 \\sim C20 \\sim C21 \\sim C22 \\sim C23 \\sim C24 \\sim C25
\\sim C26 \\sim C27 \\sim C28 \\sim C29 \\sim C30 \\sim C31 \\sim C32 \\sim C33
\\sim C34 \\sim C35 \\sim C36 \\sim C37 \\sim C38 \\sim C39 \\sim C40 \\sim C41
\\sim C42 \\sim C43 \\sim C44 \\sim C45 \\sim C46 \\sim C47 \\sim C48 \\sim C49
\\sim C50 \\sim C51 \\sim C52 \\sim C53 \\sim C54 \\sim C55 \\sim C56 \\sim C57
\\sim C58 \\sim C59 \\sim C60 \\sim C61 \\sim C81A \\sim C81B \\sim C91A \\sim
C91B: within 1.2A with sigma of 0.005 and sigma for terminal atoms of 0.005
4. Rigid body (RIGU) restrains
 S1A, C81A, F1A, F2A, F3A, O1A, O2A, O3A
 with sigma for 1-2 distances of 0.004 and sigma for 1-3 distances of 0.004
 S1B, C81B, F1B, F2B, F3B, O1B, O2B, O3B
 with sigma for 1-2 distances of 0.004 and sigma for 1-3 distances of 0.004
 C91A, C91B, Cl3, Cl4A, Cl4B
 with sigma for 1-2 distances of 0.004 and sigma for 1-3 distances of 0.004
5. Others
 Sof(S1B)=Sof(C81B)=Sof(F1B)=Sof(F2B)=Sof(F3B)=Sof(O1B)=Sof(O2B)=Sof(O3B)=1-
 FVAR(1)
 Sof(S1A)=Sof(C81A)=Sof(F1A)=Sof(F2A)=Sof(F3A)=Sof(O1A)=Sof(O2A)=Sof(O3A)=
 FVAR(1)
 Sof(C91B)=Sof(H91C)=Sof(H91D)=Sof(Cl4B)=1-FVAR(2)
 Sof(C91A)=Sof(H91A)=Sof(H91B)=Sof(Cl4A)=FVAR(2)
6.a Free rotating group:
 S1A(C81A,F1A,F2A,F3A,O1A,O2A,O3A), S1B(C81B,F1B,F2B,F3B,O1B,O2B,O3B)
6.b Ternary CH refined with riding coordinates:
 C14(H14), C27(H27), C28(H28), C31(H31), C32(H32), C35(H35), C54(H54),
 C55(H55), C58(H58), C59(H59)
6.c Secondary CH2 refined with riding coordinates:
 C29(H29A,H29B), C30(H30A,H30B), C33(H33A,H33B), C34(H34A,H34B), C56(H56A,
 H56B), C57(H57A,H57B), C60(H60A,H60B), C61(H61A,H61B), C91A(H91A,H91B),
 C91B(H91C,H91D)
6.d Aromatic/amide H refined with riding coordinates:
 C1(H1), C3(H3), C4(H4), C5(H5), C6(H6), C7(H7), C9(H9), C10(H10), C11(H11),
 C12(H12), C13(H13), C16(H16), C17(H17), C18(H18), C19(H19), C20(H20), C22(H22),
  C23(H23), C24(H24), C25(H25), C26(H26), C38(H38), C40(H40), C47(H47), C49(H49)
6.e Idealised Me refined as rotating group:
 C42(H42A,H42B,H42C), C43(H43A,H43B,H43C), C44(H44A,H44B,H44C), C51(H51A,H51B,
 H51C), C52(H52A,H52B,H52C), C53(H53A,H53B,H53C)
;
_olex2_submission_special_instructions 'No special instructions were received'
_cell_oxdiff_length_a 12.8843(3)
_cell_oxdiff_length_b 21.8094(5)
_cell_oxdiff_length_c 21.3263(5)
_cell_oxdiff_angle_alpha 90.008(2)
_cell_oxdiff_angle_beta 90.920(2)
_cell_oxdiff_angle_gamma 90.0501(19)
_cell_oxdiff_volume 5991.9(2)
_cell_oxdiff_measurement_reflns_used 29220
_cell_oxdiff_twin_number 2

loop_
_symmetry_equiv_pos_as_xyz
'x, y, z'
'-x, y+1/2, -z+1/2'
'-x, -y, -z'
'x, -y-1/2, z-1/2'

loop_
_atom_site_label
_atom_site_type_symbol
_atom_site_fract_x
_atom_site_fract_y
_atom_site_fract_z
_atom_site_U_iso_or_equiv
_atom_site_adp_type
_atom_site_occupancy
_atom_site_site_symmetry_order
_atom_site_calc_flag
_atom_site_refinement_flags_posn
_atom_site_refinement_flags_adp
_atom_site_refinement_flags_occupancy
_atom_site_disorder_assembly
_atom_site_disorder_group
Ir1 Ir 0.66300(2) 0.84086(2) 0.46766(2) 0.01411(4) Uani 1 1 d . . . . .
Ir2 Ir 0.76550(2) 0.59503(2) 0.57727(2) 0.01569(5) Uani 1 1 d . . . . .
Cl1 Cl 0.89300(8) 0.60428(5) 0.42834(5) 0.0222(2) Uani 1 1 d . . . . .
Cl2 Cl 0.67219(8) 0.67975(5) 0.61463(5) 0.0249(3) Uani 1 1 d . . . . .
P1 P 0.75132(8) 0.75494(5) 0.44880(5) 0.0140(2) Uani 1 1 d . . . . .
P2 P 0.79773(8) 0.64836(5) 0.49119(5) 0.0143(2) Uani 1 1 d . . . . .
N1 N 0.8474(2) 0.72145(15) 0.49433(14) 0.0136(8) Uani 1 1 d . . . . .
N2 N 0.7059(2) 0.68219(14) 0.44504(14) 0.0127(7) Uani 1 1 d . . . . .
N3 N 0.8013(3) 0.77066(15) 0.37400(15) 0.0172(8) Uani 1 1 d . . . . .
N4 N 0.7111(3) 0.86435(15) 0.37826(15) 0.0173(8) Uani 1 1 d . . . . .
C1 C 0.7713(3) 0.82593(19) 0.34965(19) 0.0178(10) Uani 1 1 d . U . . .
H1 H 0.7959 0.8370 0.3094 0.021 Uiso 1 1 calc R . . . .
C2 C 0.5136(3) 0.67696(18) 0.4243(2) 0.0197(10) Uani 1 1 d . U . . .
C3 C 0.4461(3) 0.70216(19) 0.3791(2) 0.0256(11) Uani 1 1 d . U . . .
H3 H 0.4693 0.7087 0.3376 0.031 Uiso 1 1 calc R . . . .
C4 C 0.3446(4) 0.7178(2) 0.3949(2) 0.0356(13) Uani 1 1 d . U . . .
H4 H 0.2989 0.7348 0.3641 0.043 Uiso 1 1 calc R . . . .
C5 C 0.3111(4) 0.7085(2) 0.4548(3) 0.0354(13) Uani 1 1 d . U . . .
H5 H 0.2420 0.7188 0.4654 0.042 Uiso 1 1 calc R . . . .
C6 C 0.3774(4) 0.6841(2) 0.4999(2) 0.0298(12) Uani 1 1 d . U . . .
H6 H 0.3540 0.6780 0.5414 0.036 Uiso 1 1 calc R . . . .
C7 C 0.4779(3) 0.66884(19) 0.4843(2) 0.0250(11) Uani 1 1 d . U . . .
H7 H 0.5233 0.6524 0.5156 0.030 Uiso 1 1 calc R . . . .
C8 C 0.6298(3) 0.58814(19) 0.39322(19) 0.0173(9) Uani 1 1 d . U . . .
C9 C 0.6858(4) 0.5672(2) 0.3428(2) 0.0366(13) Uani 1 1 d . U . . .
H9 H 0.7225 0.5958 0.3179 0.044 Uiso 1 1 calc R . . . .
C10 C 0.6896(4) 0.5058(2) 0.3280(2) 0.0432(15) Uani 1 1 d . U . . .
H10 H 0.7290 0.4925 0.2933 0.052 Uiso 1 1 calc R . . . .
C11 C 0.6369(3) 0.4637(2) 0.3630(2) 0.0278(11) Uani 1 1 d . U . . .
H11 H 0.6393 0.4213 0.3527 0.033 Uiso 1 1 calc R . . . .
C12 C 0.5810(4) 0.4833(2) 0.4127(2) 0.0325(12) Uani 1 1 d . U . . .
H12 H 0.5440 0.4544 0.4370 0.039 Uiso 1 1 calc R . . . .
C13 C 0.5774(4) 0.5450(2) 0.4282(2) 0.0299(12) Uani 1 1 d . U . . .
H13 H 0.5385 0.5578 0.4633 0.036 Uiso 1 1 calc R . . . .
C14 C 0.9015(3) 0.74799(18) 0.55173(18) 0.0158(9) Uani 1 1 d . U . . .
H14 H 0.8468 0.7613 0.5815 0.019 Uiso 1 1 calc R . . . .
C15 C 0.9668(3) 0.80437(19) 0.53559(18) 0.0171(10) Uani 1 1 d . U . . .
C16 C 1.0736(4) 0.8020(2) 0.5290(3) 0.0406(14) Uani 1 1 d . U . . .
H16 H 1.1084 0.7638 0.5335 0.049 Uiso 1 1 calc R . . . .
C17 C 1.1299(4) 0.8535(2) 0.5159(3) 0.0463(15) Uani 1 1 d . U . . .
H17 H 1.2028 0.8501 0.5105 0.056 Uiso 1 1 calc R . . . .
C18 C 1.0843(4) 0.9091(2) 0.5106(2) 0.0342(12) Uani 1 1 d . U . . .
H18 H 1.1241 0.9445 0.5011 0.041 Uiso 1 1 calc R . . . .
C19 C 0.9796(4) 0.9133(2) 0.5191(2) 0.0380(14) Uani 1 1 d . U . . .
H19 H 0.9466 0.9522 0.5166 0.046 Uiso 1 1 calc R . . . .
C20 C 0.9206(4) 0.8611(2) 0.5315(2) 0.0312(12) Uani 1 1 d . U . . .
H20 H 0.8479 0.8648 0.5371 0.037 Uiso 1 1 calc R . . . .
C21 C 0.9691(3) 0.70030(17) 0.58501(19) 0.0148(9) Uani 1 1 d . U . . .
C22 C 1.0362(3) 0.66094(18) 0.55412(19) 0.0178(9) Uani 1 1 d . U . . .
H22 H 1.0342 0.6590 0.5096 0.021 Uiso 1 1 calc R . . . .
C23 C 1.1057(3) 0.6246(2) 0.5873(2) 0.0222(10) Uani 1 1 d . U . . .
H23 H 1.1499 0.5972 0.5656 0.027 Uiso 1 1 calc R . . . .
C24 C 1.1107(3) 0.6281(2) 0.6525(2) 0.0274(11) Uani 1 1 d . U . . .
H24 H 1.1600 0.6042 0.6753 0.033 Uiso 1 1 calc R . . . .
C25 C 1.0432(3) 0.6668(2) 0.6842(2) 0.0258(11) Uani 1 1 d . U . . .
H25 H 1.0453 0.6689 0.7286 0.031 Uiso 1 1 calc R . . . .
C26 C 0.9733(3) 0.70230(18) 0.6502(2) 0.0203(10) Uani 1 1 d . U . . .
H26 H 0.9272 0.7286 0.6718 0.024 Uiso 1 1 calc R . . . .
C27 C 0.8852(3) 0.52802(18) 0.5681(2) 0.0213(10) Uani 1 1 d . U . . .
H27 H 0.9424 0.5407 0.5397 0.026 Uiso 1 1 calc R . . . .
C28 C 0.7944(4) 0.50807(19) 0.5363(2) 0.0265(11) Uani 1 1 d . U . . .
H28 H 0.7998 0.5094 0.4896 0.032 Uiso 1 1 calc R . . . .
C29 C 0.7220(4) 0.4597(2) 0.5591(2) 0.0411(14) Uani 1 1 d . U . . .
H29A H 0.7545 0.4190 0.5532 0.049 Uiso 1 1 calc R . . . .
H29B H 0.6576 0.4608 0.5332 0.049 Uiso 1 1 calc R . . . .
C30 C 0.6933(4) 0.4669(2) 0.6285(2) 0.0406(14) Uani 1 1 d . U . . .
H30A H 0.6245 0.4481 0.6353 0.049 Uiso 1 1 calc R . . . .
H30B H 0.7448 0.4446 0.6549 0.049 Uiso 1 1 calc R . . . .
C31 C 0.6904(4) 0.5331(2) 0.64838(19) 0.0275(11) Uani 1 1 d . U . . .
H31 H 0.6212 0.5475 0.6629 0.033 Uiso 1 1 calc R . . . .
C32 C 0.7747(3) 0.5625(2) 0.67668(19) 0.0210(10) Uani 1 1 d . U . . .
H32 H 0.7557 0.5942 0.7084 0.025 Uiso 1 1 calc R . . . .
C33 C 0.8793(3) 0.5332(2) 0.6880(2) 0.0283(11) Uani 1 1 d . U . . .
H33A H 0.8735 0.5030 0.7224 0.034 Uiso 1 1 calc R . . . .
H33B H 0.9291 0.5652 0.7018 0.034 Uiso 1 1 calc R . . . .
C34 C 0.9228(3) 0.5007(2) 0.6304(2) 0.0250(11) Uani 1 1 d . U . . .
H34A H 0.9995 0.5027 0.6324 0.030 Uiso 1 1 calc R . . . .
H34B H 0.9026 0.4569 0.6318 0.030 Uiso 1 1 calc R . . . .
C35 C 0.6205(3) 0.65765(19) 0.40373(18) 0.0169(9) Uani 1 1 d . U . . .
H35 H 0.6305 0.6770 0.3617 0.020 Uiso 1 1 calc R . . . .
C36 C 0.8558(3) 0.73082(19) 0.33054(19) 0.0207(10) Uani 1 1 d . U . . .
C37 C 0.8015(3) 0.70672(19) 0.27856(19) 0.0220(11) Uani 1 1 d . U . . .
C38 C 0.8561(4) 0.66814(19) 0.2384(2) 0.0281(11) Uani 1 1 d . U . . .
H38 H 0.8203 0.6504 0.2035 0.034 Uiso 1 1 calc R . . . .
C39 C 0.9606(4) 0.6547(2) 0.2474(2) 0.0325(13) Uani 1 1 d . U . . .
C40 C 1.0116(4) 0.6827(2) 0.2965(2) 0.0366(14) Uani 1 1 d . U . . .
H40 H 1.0838 0.6754 0.3021 0.044 Uiso 1 1 calc R . . . .
C41 C 0.9623(3) 0.7212(2) 0.3383(2) 0.0283(12) Uani 1 1 d . U . . .
C42 C 0.6918(3) 0.7238(2) 0.26018(19) 0.0242(11) Uani 1 1 d . U . . .
H42A H 0.6571 0.7420 0.2963 0.036 Uiso 1 1 calc GR . . . .
H42B H 0.6541 0.6870 0.2466 0.036 Uiso 1 1 calc GR . . . .
H42C H 0.6929 0.7536 0.2258 0.036 Uiso 1 1 calc GR . . . .
C43 C 1.0164(4) 0.6129(2) 0.2026(3) 0.0537(17) Uani 1 1 d . U . . .
H43A H 0.9681 0.5815 0.1868 0.081 Uiso 1 1 calc GR . . . .
H43B H 1.0747 0.5930 0.2245 0.081 Uiso 1 1 calc GR . . . .
H43C H 1.0424 0.6370 0.1674 0.081 Uiso 1 1 calc GR . . . .
C44 C 1.0249(3) 0.7520(2) 0.3892(2) 0.0418(14) Uani 1 1 d . U . . .
H44A H 0.9917 0.7907 0.4006 0.063 Uiso 1 1 calc GR . . . .
H44B H 1.0951 0.7601 0.3743 0.063 Uiso 1 1 calc GR . . . .
H44C H 1.0289 0.7251 0.4261 0.063 Uiso 1 1 calc GR . . . .
C45 C 0.6798(4) 0.91956(19) 0.34490(19) 0.0216(10) Uani 1 1 d . U . . .
C46 C 0.7422(4) 0.9715(2) 0.3487(2) 0.0358(13) Uani 1 1 d . U . . .
C47 C 0.7037(5) 1.0258(2) 0.3229(3) 0.0505(16) Uani 1 1 d . U . . .
H47 H 0.7446 1.0620 0.3260 0.061 Uiso 1 1 calc R . . . .
C48 C 0.6090(6) 1.0287(2) 0.2932(2) 0.0515(18) Uani 1 1 d . U . . .
C49 C 0.5500(4) 0.9755(2) 0.2878(2) 0.0394(14) Uani 1 1 d . U . . .
H49 H 0.4848 0.9770 0.2665 0.047 Uiso 1 1 calc R . . . .
C50 C 0.5849(4) 0.9196(2) 0.3132(2) 0.0266(11) Uani 1 1 d . U . . .
C51 C 0.8484(4) 0.9698(3) 0.3785(3) 0.0585(18) Uani 1 1 d . U . . .
H51A H 0.8449 0.9494 0.4194 0.088 Uiso 1 1 calc GR . . . .
H51B H 0.8741 1.0118 0.3841 0.088 Uiso 1 1 calc GR . . . .
H51C H 0.8956 0.9470 0.3514 0.088 Uiso 1 1 calc GR . . . .
C52 C 0.5659(6) 1.0891(2) 0.2669(3) 0.079(2) Uani 1 1 d . U . . .
H52A H 0.5548 1.1180 0.3013 0.118 Uiso 1 1 calc GR . . . .
H52B H 0.4999 1.0814 0.2449 0.118 Uiso 1 1 calc GR . . . .
H52C H 0.6156 1.1067 0.2375 0.118 Uiso 1 1 calc GR . . . .
C53 C 0.5228(4) 0.8616(2) 0.3053(2) 0.0381(14) Uani 1 1 d . U . . .
H53A H 0.5590 0.8336 0.2771 0.057 Uiso 1 1 calc GR . . . .
H53B H 0.4542 0.8714 0.2875 0.057 Uiso 1 1 calc GR . . . .
H53C H 0.5147 0.8419 0.3462 0.057 Uiso 1 1 calc GR . . . .
C54 C 0.5613(3) 0.8063(2) 0.5389(2) 0.0257(11) Uani 1 1 d . U . . .
H54 H 0.5615 0.7606 0.5424 0.031 Uiso 1 1 calc R . . . .
C55 C 0.6469(3) 0.8346(2) 0.56896(19) 0.0222(10) Uani 1 1 d . U . . .
H55 H 0.6961 0.8049 0.5893 0.027 Uiso 1 1 calc R . . . .
C56 C 0.6456(4) 0.8972(2) 0.6003(2) 0.0314(12) Uani 1 1 d . U . . .
H56A H 0.5787 0.9017 0.6221 0.038 Uiso 1 1 calc R . . . .
H56B H 0.7015 0.8981 0.6327 0.038 Uiso 1 1 calc R . . . .
C57 C 0.6587(5) 0.9501(2) 0.5591(2) 0.0516(16) Uani 1 1 d . U . . .
H57A H 0.7322 0.9631 0.5616 0.062 Uiso 1 1 calc R . . . .
H57B H 0.6163 0.9843 0.5754 0.062 Uiso 1 1 calc R . . . .
C58 C 0.6296(4) 0.94021(19) 0.4910(2) 0.0307(12) Uani 1 1 d . U . . .
H58 H 0.6622 0.9702 0.4618 0.037 Uiso 1 1 calc R . . . .
C59 C 0.5371(3) 0.91602(19) 0.4688(2) 0.0258(11) Uani 1 1 d . U . . .
H59 H 0.5152 0.9312 0.4264 0.031 Uiso 1 1 calc R . . . .
C60 C 0.4494(4) 0.8978(2) 0.5099(2) 0.0455(15) Uani 1 1 d . U . . .
H60A H 0.4496 0.9245 0.5474 0.055 Uiso 1 1 calc R . . . .
H60B H 0.3830 0.9045 0.4869 0.055 Uiso 1 1 calc R . . . .
C61 C 0.4552(3) 0.8332(2) 0.5302(3) 0.0412(14) Uani 1 1 d . U . . .
H61A H 0.4170 0.8080 0.4989 0.049 Uiso 1 1 calc R . . . .
H61B H 0.4184 0.8294 0.5704 0.049 Uiso 1 1 calc R . . . .
S1A S 0.24991(18) 0.90293(12) 0.33653(12) 0.0228(7) Uani 0.528(3) 1 d . U P A 1
C81A C 0.12025(19) 0.93644(13) 0.33455(16) 0.0347(19) Uani 0.528(3) 1 d G U P A 1
F1A F 0.1092(3) 0.97923(17) 0.3786(2) 0.052(4) Uani 0.528(3) 1 d G U P A 1
F2A F 0.0989(3) 0.96305(19) 0.2796(2) 0.047(3) Uani 0.528(3) 1 d G U P A 1
F3A F 0.04691(19) 0.89443(18) 0.3438(2) 0.0592(18) Uani 0.528(3) 1 d G U P A 1
O1A O 0.3183(2) 0.95397(15) 0.32595(19) 0.053(2) Uani 0.528(3) 1 d G U P A 1
O2A O 0.2483(3) 0.88108(19) 0.40023(14) 0.0475(17) Uani 0.528(3) 1 d G U P A 1
O3A O 0.2524(3) 0.85566(15) 0.28949(17) 0.056(2) Uani 0.528(3) 1 d G U P A 1
S1B S 0.2239(3) 0.89633(13) 0.32830(16) 0.0440(11) Uani 0.472(3) 1 d . U P A 2
C81B C 0.1557(3) 0.96955(15) 0.32413(18) 0.043(2) Uani 0.472(3) 1 d G U P A 2
F1B F 0.2207(4) 1.01629(12) 0.3156(2) 0.0542(19) Uani 0.472(3) 1 d G U P A 2
F2B F 0.0867(4) 0.9709(2) 0.2770(3) 0.081(4) Uani 0.472(3) 1 d G U P A 2
F3B F 0.1041(4) 0.9812(2) 0.3764(2) 0.076(5) Uani 0.472(3) 1 d G U P A 2
O1B O 0.2746(4) 0.89123(17) 0.26891(18) 0.0399(19) Uani 0.472(3) 1 d G U P A 2
O2B O 0.2914(3) 0.91106(19) 0.38060(18) 0.0425(15) Uani 0.472(3) 1 d G U P A 2
O3B O 0.1480(4) 0.84955(17) 0.3404(3) 0.111(4) Uani 0.472(3) 1 d G U P A 2
Cl3 Cl 0.56511(10) 0.27110(7) 0.32708(7) 0.0564(4) Uani 1 1 d D U . . .
C91A C 0.6861(4) 0.2522(4) 0.2952(4) 0.041(2) Uani 0.693(11) 1 d D U P B 3
H91A H 0.6754 0.2259 0.2578 0.049 Uiso 0.693(11) 1 calc R . P B 3
H91B H 0.7218 0.2901 0.2818 0.049 Uiso 0.693(11) 1 calc R . P B 3
Cl4A Cl 0.76350(18) 0.21354(15) 0.3505(2) 0.0554(13) Uani 0.693(11) 1 d D U P B 3
C91B C 0.6957(10) 0.2740(6) 0.3057(14) 0.042(3) Uani 0.307(11) 1 d D U P B 4
H91C H 0.7015 0.2956 0.2650 0.051 Uiso 0.307(11) 1 calc R . P B 4
H91D H 0.7357 0.2975 0.3375 0.051 Uiso 0.307(11) 1 calc R . P B 4
Cl4B Cl 0.7480(10) 0.2006(4) 0.2992(12) 0.136(8) Uani 0.307(11) 1 d D U P B 4

loop_
_atom_site_aniso_label
_atom_site_aniso_U_11
_atom_site_aniso_U_22
_atom_site_aniso_U_33
_atom_site_aniso_U_23
_atom_site_aniso_U_13
_atom_site_aniso_U_12
Ir1 0.01541(9) 0.01347(9) 0.01341(9) 0.00137(7) -0.00108(7) 0.00109(8)
Ir2 0.01722(9) 0.01632(9) 0.01355(9) 0.00228(7) 0.00113(7) 0.00133(8)
Cl1 0.0244(6) 0.0248(6) 0.0174(6) 0.0000(5) 0.0042(5) 0.0109(5)
Cl2 0.0271(6) 0.0285(6) 0.0193(6) 0.0020(5) 0.0052(5) 0.0123(5)
P1 0.0130(6) 0.0158(6) 0.0133(6) 0.0024(5) 0.0005(5) 0.0018(5)
P2 0.0143(6) 0.0148(6) 0.0138(6) 0.0003(5) 0.0008(5) 0.0041(5)
N1 0.0118(18) 0.018(2) 0.0106(18) 0.0019(15) -0.0026(14) 0.0041(15)
N2 0.0157(18) 0.0123(18) 0.0101(18) 0.0011(14) -0.0027(15) 0.0017(15)
N3 0.0185(19) 0.021(2) 0.0122(19) 0.0070(16) 0.0044(15) 0.0032(16)
N4 0.023(2) 0.0147(19) 0.0147(19) 0.0015(16) -0.0024(16) 0.0009(16)
C1 0.018(2) 0.025(3) 0.010(2) 0.0024(19) -0.0023(19) -0.009(2)
C2 0.019(2) 0.014(2) 0.026(3) -0.003(2) -0.004(2) -0.0006(19)
C3 0.023(3) 0.024(3) 0.030(3) 0.001(2) -0.006(2) 0.003(2)
C4 0.024(3) 0.033(3) 0.050(4) 0.001(3) -0.016(3) 0.006(2)
C5 0.018(3) 0.029(3) 0.059(4) -0.010(3) 0.001(3) 0.003(2)
C6 0.026(3) 0.031(3) 0.033(3) -0.008(2) 0.012(2) -0.005(2)
C7 0.027(3) 0.022(3) 0.027(3) -0.001(2) 0.002(2) 0.002(2)
C8 0.013(2) 0.021(2) 0.018(2) -0.001(2) -0.0046(18) 0.0014(19)
C9 0.044(3) 0.023(3) 0.043(3) 0.004(2) 0.025(3) 0.000(2)
C10 0.061(4) 0.024(3) 0.045(4) -0.002(3) 0.028(3) 0.012(3)
C11 0.029(3) 0.017(3) 0.037(3) -0.009(2) -0.004(2) 0.003(2)
C12 0.044(3) 0.017(3) 0.036(3) 0.004(2) -0.001(3) -0.013(2)
C13 0.036(3) 0.028(3) 0.027(3) -0.003(2) 0.010(2) -0.004(2)
C14 0.017(2) 0.015(2) 0.015(2) -0.0014(18) -0.0022(19) 0.0034(19)
C15 0.020(2) 0.017(2) 0.014(2) 0.0001(18) -0.0068(19) -0.0014(19)
C16 0.026(3) 0.018(3) 0.079(4) 0.002(3) 0.019(3) 0.002(2)
C17 0.027(3) 0.036(3) 0.076(4) 0.008(3) 0.023(3) 0.001(3)
C18 0.044(3) 0.026(3) 0.033(3) 0.003(2) 0.002(2) -0.014(3)
C19 0.041(3) 0.009(3) 0.063(4) 0.001(2) -0.019(3) 0.000(2)
C20 0.025(3) 0.024(3) 0.044(3) -0.003(2) -0.014(2) 0.001(2)
C21 0.013(2) 0.011(2) 0.020(2) 0.0074(18) -0.0055(19) -0.0049(18)
C22 0.020(2) 0.017(2) 0.017(2) 0.0011(19) -0.0019(18) -0.001(2)
C23 0.013(2) 0.021(3) 0.032(3) -0.001(2) -0.001(2) 0.0057(19)
C24 0.024(3) 0.021(3) 0.037(3) 0.005(2) -0.012(2) 0.002(2)
C25 0.032(3) 0.028(3) 0.018(2) 0.004(2) -0.010(2) 0.001(2)
C26 0.018(2) 0.015(2) 0.028(3) 0.001(2) 0.000(2) -0.0009(19)
C27 0.027(3) 0.015(2) 0.022(3) 0.007(2) 0.004(2) 0.006(2)
C28 0.045(3) 0.014(2) 0.021(3) -0.002(2) 0.002(2) 0.000(2)
C29 0.054(4) 0.028(3) 0.041(3) 0.004(3) -0.002(3) -0.019(3)
C30 0.044(3) 0.037(3) 0.040(3) 0.011(3) -0.007(3) -0.021(3)
C31 0.027(3) 0.039(3) 0.016(2) 0.011(2) 0.006(2) -0.009(2)
C32 0.026(3) 0.027(3) 0.010(2) 0.0057(19) 0.004(2) 0.003(2)
C33 0.031(3) 0.029(3) 0.024(3) 0.007(2) -0.003(2) -0.001(2)
C34 0.027(3) 0.021(3) 0.027(3) 0.007(2) -0.001(2) 0.002(2)
C35 0.018(2) 0.020(2) 0.013(2) 0.0028(19) 0.0014(18) 0.001(2)
C36 0.031(3) 0.017(2) 0.014(2) 0.0089(19) 0.015(2) 0.008(2)
C37 0.033(3) 0.017(2) 0.015(2) 0.005(2) 0.011(2) 0.005(2)
C38 0.045(3) 0.019(3) 0.020(3) 0.002(2) 0.009(2) 0.001(2)
C39 0.043(3) 0.022(3) 0.033(3) 0.017(2) 0.026(3) 0.015(3)
C40 0.030(3) 0.048(3) 0.032(3) 0.023(3) 0.016(3) 0.023(3)
C41 0.021(3) 0.042(3) 0.022(3) 0.020(2) 0.008(2) 0.011(2)
C42 0.032(3) 0.024(3) 0.017(2) 0.003(2) -0.002(2) 0.005(2)
C43 0.062(4) 0.033(3) 0.067(4) 0.006(3) 0.043(3) 0.017(3)
C44 0.019(3) 0.077(4) 0.029(3) 0.014(3) 0.006(2) 0.014(3)
C45 0.036(3) 0.013(2) 0.015(2) 0.0031(19) 0.001(2) 0.003(2)
C46 0.060(4) 0.018(3) 0.030(3) 0.000(2) 0.012(3) -0.005(3)
C47 0.088(5) 0.023(3) 0.041(4) 0.004(3) 0.030(3) -0.003(3)
C48 0.103(5) 0.026(3) 0.026(3) 0.012(3) 0.036(3) 0.021(4)
C49 0.060(4) 0.047(4) 0.011(2) 0.001(2) 0.005(2) 0.033(3)
C50 0.041(3) 0.025(3) 0.014(2) -0.001(2) -0.001(2) 0.010(2)
C51 0.055(4) 0.057(4) 0.064(4) -0.007(3) 0.006(3) -0.036(3)
C52 0.146(7) 0.041(4) 0.051(4) 0.030(3) 0.047(4) 0.052(4)
C53 0.032(3) 0.043(3) 0.038(3) -0.015(3) -0.021(2) 0.011(3)
C54 0.023(3) 0.023(3) 0.031(3) 0.010(2) 0.011(2) 0.005(2)
C55 0.028(3) 0.025(3) 0.014(2) 0.009(2) 0.006(2) 0.013(2)
C56 0.049(3) 0.031(3) 0.015(2) -0.005(2) -0.002(2) 0.011(2)
C57 0.097(5) 0.031(3) 0.027(3) -0.008(3) -0.012(3) 0.001(3)
C58 0.061(4) 0.009(2) 0.022(3) 0.000(2) -0.004(3) 0.007(2)
C59 0.031(3) 0.021(3) 0.025(3) 0.012(2) 0.008(2) 0.017(2)
C60 0.028(3) 0.060(4) 0.049(4) 0.028(3) 0.011(3) 0.020(3)
C61 0.024(3) 0.027(3) 0.073(4) 0.014(3) 0.012(3) 0.010(2)
S1A 0.0215(13) 0.0283(14) 0.0184(13) -0.0083(12) -0.0081(11) -0.0057(11)
C81A 0.039(4) 0.039(4) 0.026(3) -0.012(3) -0.007(3) 0.006(3)
F1A 0.033(6) 0.078(6) 0.044(6) -0.035(5) 0.016(4) 0.005(5)
F2A 0.044(5) 0.065(5) 0.033(4) -0.019(3) -0.003(3) 0.037(4)
F3A 0.038(3) 0.052(4) 0.088(5) -0.006(3) -0.004(3) -0.011(3)
O1A 0.048(4) 0.049(4) 0.064(5) -0.011(3) 0.021(4) -0.017(3)
O2A 0.047(4) 0.059(4) 0.036(3) 0.010(3) -0.002(3) 0.009(3)
O3A 0.069(4) 0.050(4) 0.048(4) -0.025(3) -0.021(3) 0.023(4)
S1B 0.059(2) 0.038(2) 0.0341(19) 0.0052(16) -0.0149(17) -0.0207(16)
C81B 0.045(4) 0.054(4) 0.030(4) -0.018(3) -0.017(3) 0.008(3)
F1B 0.084(5) 0.038(4) 0.040(4) -0.010(3) -0.027(3) 0.013(3)
F2B 0.066(6) 0.125(9) 0.052(6) -0.031(5) -0.035(5) 0.023(6)
F3B 0.056(8) 0.134(11) 0.036(6) -0.024(6) -0.019(5) 0.029(7)
O1B 0.058(4) 0.034(4) 0.026(3) -0.001(3) -0.019(3) 0.033(4)
O2B 0.044(3) 0.049(3) 0.034(3) -0.008(3) -0.008(3) 0.001(3)
O3B 0.169(9) 0.102(7) 0.061(6) 0.001(5) -0.006(6) -0.096(7)
Cl3 0.0379(8) 0.0770(11) 0.0544(10) 0.0302(8) 0.0023(7) 0.0121(8)
C91A 0.044(4) 0.024(5) 0.054(5) 0.005(4) 0.014(3) -0.009(3)
Cl4A 0.0264(13) 0.0477(16) 0.092(3) 0.0162(17) 0.0099(13) 0.0060(10)
C91B 0.045(5) 0.026(7) 0.056(7) 0.006(6) 0.013(5) -0.003(4)
Cl4B 0.123(7) 0.045(4) 0.24(2) 0.031(6) 0.105(10) 0.031(4)

loop_
_atom_type_symbol
_atom_type_description
_atom_type_scat_dispersion_real
_atom_type_scat_dispersion_imag
_atom_type_scat_source
C C 0.0033 0.0016 'International Tables Vol C Tables 4.2.6.8 and 6.1.1.4'
H H 0.0000 0.0000 'International Tables Vol C Tables 4.2.6.8 and 6.1.1.4'
Cl Cl 0.1484 0.1585 'International Tables Vol C Tables 4.2.6.8 and 6.1.1.4'
F F 0.0171 0.0103 'International Tables Vol C Tables 4.2.6.8 and 6.1.1.4'
Ir Ir -1.4442 7.9887 'International Tables Vol C Tables 4.2.6.8 and 6.1.1.4'
N N 0.0061 0.0033 'International Tables Vol C Tables 4.2.6.8 and 6.1.1.4'
O O 0.0106 0.0060 'International Tables Vol C Tables 4.2.6.8 and 6.1.1.4'
P P 0.1023 0.0942 'International Tables Vol C Tables 4.2.6.8 and 6.1.1.4'
S S 0.1246 0.1234 'International Tables Vol C Tables 4.2.6.8 and 6.1.1.4'

loop_
_exptl_crystal_face_index_h
_exptl_crystal_face_index_k
_exptl_crystal_face_index_l
_exptl_crystal_face_perp_dist
_exptl_oxdiff_crystal_face_indexfrac_h
_exptl_oxdiff_crystal_face_indexfrac_k
_exptl_oxdiff_crystal_face_indexfrac_l
_exptl_oxdiff_crystal_face_x
_exptl_oxdiff_crystal_face_y
_exptl_oxdiff_crystal_face_z
-5 21 21 0.0970 -5.0062 21.0412 20.9926 -0.5274 -0.0835 0.8604
9 25 -8 0.1237 9.0089 25.0109 -8.0032 0.6464 -0.3862 0.6387
9 -2 26 0.1111 8.9993 -1.9964 26.0149 -0.5894 -0.8136 0.0541
-4 -3 29 0.0927 -4.0091 -2.9804 29.0044 -0.9566 -0.2012 0.1628
5 0 -29 0.1159 5.0095 -0.0240 -29.0024 0.9504 0.1566 -0.2655
4 -26 -14 0.0896 4.0037 -26.0410 -13.9900 0.2572 0.0447 -0.9543
14 16 12 0.0967 14.0067 16.0080 12.0093 0.0856 -0.9015 0.4647
-10 26 2 0.1059 -10.0046 26.0405 1.9819 -0.0320 0.4252 0.9172
11 -24 -1 0.0904 11.0051 -24.0389 -0.9815 0.0416 -0.4932 -0.8562
-14 -12 15 0.0806 -14.0125 -11.9869 14.9955 -0.8375 0.5145 -0.1345
15 -5 -18 0.1052 15.0126 -5.0341 -17.9890 0.7924 -0.4907 -0.4281
-14 8 18 0.0761 -14.0118 8.0361 17.9888 -0.7445 0.4348 0.5128
6 12 26 0.0816 5.9985 12.0219 26.0070 -0.5256 -0.6892 0.5183
-8 0 -27 0.1153 -7.9987 -0.0075 -27.0135 0.6214 0.7812 -0.1331
1 -1 -30 0.0928 1.0073 -1.0210 -30.0058 0.8873 0.3734 -0.2683
-2 25 -17 0.1162 -1.9956 25.0182 -17.0151 0.6800 0.2925 0.6694
-12 -19 -12 0.0775 -12.0057 -19.0136 -12.0064 -0.0711 0.8068 -0.5764
5 -21 -21 0.0970 5.0062 -21.0412 -20.9926 0.5274 0.0835 -0.8604

loop_
_geom_angle_atom_site_label_1
_geom_angle_atom_site_label_2
_geom_angle_atom_site_label_3
_geom_angle
P1 Ir1 C58 160.30(14)
P1 Ir1 C59 163.55(13)
N4 Ir1 P1 83.16(10)
N4 Ir1 C54 157.71(15)
N4 Ir1 C55 163.75(15)
N4 Ir1 C58 91.53(15)
N4 Ir1 C59 93.14(14)
C54 Ir1 P1 98.70(12)
C54 Ir1 C55 37.91(15)
C54 Ir1 C58 93.39(18)
C54 Ir1 C59 78.78(16)
C55 Ir1 P1 100.55(11)
C55 Ir1 C58 79.66(16)
C55 Ir1 C59 87.48(15)
C58 Ir1 C59 35.12(16)
P2 Ir2 Cl2 88.42(4)
P2 Ir2 C31 163.08(12)
P2 Ir2 C32 160.53(12)
C27 Ir2 Cl2 160.55(12)
C27 Ir2 P2 97.90(11)
C27 Ir2 C31 88.31(17)
C27 Ir2 C32 80.96(16)
C28 Ir2 Cl2 159.32(13)
C28 Ir2 P2 95.21(12)
C28 Ir2 C27 38.69(16)
C28 Ir2 C31 79.80(17)
C28 Ir2 C32 95.77(17)
C31 Ir2 Cl2 90.85(13)
C32 Ir2 Cl2 86.97(12)
C32 Ir2 C31 36.03(15)
Ir1 P1 P2 144.56(5)
N1 P1 Ir1 128.15(12)
N1 P1 P2 41.84(11)
N1 P1 N3 108.81(16)
N2 P1 Ir1 128.18(12)
N2 P1 P2 40.96(11)
N2 P1 N1 82.78(15)
N2 P1 N3 105.69(16)
N3 P1 Ir1 101.24(12)
N3 P1 P2 114.14(12)
Ir2 P2 P1 136.23(5)
Cl1 P2 Ir2 114.46(6)
Cl1 P2 P1 109.28(6)
N1 P2 Ir2 121.91(12)
N1 P2 Cl1 103.39(12)
N1 P2 P1 41.99(10)
N2 P2 Ir2 124.76(12)
N2 P2 Cl1 103.98(12)
N2 P2 P1 40.85(11)
N2 P2 N1 82.83(15)
P2 N1 P1 96.17(16)
C14 N1 P1 127.7(3)
C14 N1 P2 123.5(2)
P1 N2 P2 98.19(17)
C35 N2 P1 127.8(3)
C35 N2 P2 133.3(3)
C1 N3 P1 114.2(3)
C1 N3 C36 114.8(3)
C36 N3 P1 130.2(3)
C1 N4 Ir1 117.4(3)
C1 N4 C45 117.8(3)
C45 N4 Ir1 124.7(3)
N3 C1 H1 118.1
N4 C1 N3 123.9(4)
N4 C1 H1 118.1
C3 C2 C35 118.0(4)
C7 C2 C3 118.4(4)
C7 C2 C35 123.5(4)
C2 C3 H3 119.9
C4 C3 C2 120.3(4)
C4 C3 H3 119.9
C3 C4 H4 120.1
C5 C4 C3 119.9(5)
C5 C4 H4 120.1
C4 C5 H5 119.8
C4 C5 C6 120.4(5)
C6 C5 H5 119.8
C5 C6 H6 120.1
C5 C6 C7 119.7(5)
C7 C6 H6 120.1
C2 C7 C6 121.3(4)
C2 C7 H7 119.3
C6 C7 H7 119.3
C9 C8 C13 117.4(4)
C9 C8 C35 118.8(4)
C13 C8 C35 123.5(4)
C8 C9 H9 119.3
C10 C9 C8 121.4(4)
C10 C9 H9 119.3
C9 C10 H10 119.8
C11 C10 C9 120.5(5)
C11 C10 H10 119.8
C10 C11 H11 120.4
C12 C11 C10 119.1(4)
C12 C11 H11 120.4
C11 C12 H12 119.6
C11 C12 C13 120.8(4)
C13 C12 H12 119.6
C8 C13 C12 120.8(4)
C8 C13 H13 119.6
C12 C13 H13 119.6
N1 C14 H14 107.8
N1 C14 C15 111.9(3)
N1 C14 C21 111.6(3)
C15 C14 H14 107.8
C21 C14 H14 107.8
C21 C14 C15 109.9(3)
C16 C15 C14 122.9(4)
C20 C15 C14 119.8(4)
C20 C15 C16 117.1(4)
C15 C16 H16 119.3
C17 C16 C15 121.4(4)
C17 C16 H16 119.3
C16 C17 H17 119.3
C18 C17 C16 121.4(5)
C18 C17 H17 119.3
C17 C18 H18 120.7
C17 C18 C19 118.5(5)
C19 C18 H18 120.7
C18 C19 H19 119.6
C18 C19 C20 120.8(4)
C20 C19 H19 119.6
C15 C20 C19 120.6(4)
C15 C20 H20 119.7
C19 C20 H20 119.7
C22 C21 C14 123.7(4)
C26 C21 C14 117.2(4)
C26 C21 C22 118.6(4)
C21 C22 H22 119.5
C23 C22 C21 120.9(4)
C23 C22 H22 119.5
C22 C23 H23 120.1
C22 C23 C24 119.9(4)
C24 C23 H23 120.1
C23 C24 H24 120.1
C23 C24 C25 119.9(4)
C25 C24 H24 120.1
C24 C25 H25 120.3
C26 C25 C24 119.4(4)
C26 C25 H25 120.3
C21 C26 H26 119.3
C25 C26 C21 121.3(4)
C25 C26 H26 119.3
Ir2 C27 H27 114.0
C28 C27 Ir2 70.2(2)
C28 C27 H27 114.0
C28 C27 C34 123.1(4)
C34 C27 Ir2 113.9(3)
C34 C27 H27 114.0
Ir2 C28 H28 113.5
C27 C28 Ir2 71.1(2)
C27 C28 H28 113.5
C27 C28 C29 125.3(4)
C29 C28 Ir2 112.4(3)
C29 C28 H28 113.5
C28 C29 H29A 108.8
C28 C29 H29B 108.8
C28 C29 C30 113.7(4)
H29A C29 H29B 107.7
C30 C29 H29A 108.8
C30 C29 H29B 108.8
C29 C30 H30A 109.2
C29 C30 H30B 109.2
H30A C30 H30B 107.9
C31 C30 C29 112.1(4)
C31 C30 H30A 109.2
C31 C30 H30B 109.2
Ir2 C31 H31 114.5
C30 C31 Ir2 111.7(3)
C30 C31 H31 114.5
C32 C31 Ir2 71.1(2)
C32 C31 C30 122.8(4)
C32 C31 H31 114.5
Ir2 C32 H32 114.4
C31 C32 Ir2 72.9(2)
C31 C32 H32 114.4
C31 C32 C33 124.3(4)
C33 C32 Ir2 108.6(3)
C33 C32 H32 114.4
C32 C33 H33A 108.8
C32 C33 H33B 108.8
C32 C33 C34 113.9(4)
H33A C33 H33B 107.7
C34 C33 H33A 108.8
C34 C33 H33B 108.8
C27 C34 C33 113.8(4)
C27 C34 H34A 108.8
C27 C34 H34B 108.8
C33 C34 H34A 108.8
C33 C34 H34B 108.8
H34A C34 H34B 107.7
N2 C35 C2 113.2(3)
N2 C35 C8 112.4(3)
N2 C35 H35 105.8
C2 C35 C8 113.0(3)
C2 C35 H35 105.8
C8 C35 H35 105.8
C37 C36 N3 119.1(4)
C41 C36 N3 119.8(4)
C41 C36 C37 120.9(4)
C36 C37 C42 124.5(4)
C38 C37 C36 117.4(4)
C38 C37 C42 117.9(4)
C37 C38 H38 118.7
C39 C38 C37 122.5(5)
C39 C38 H38 118.7
C38 C39 C43 120.6(5)
C40 C39 C38 117.7(4)
C40 C39 C43 121.7(5)
C39 C40 H40 118.6
C39 C40 C41 122.9(5)
C41 C40 H40 118.6
C36 C41 C44 122.3(4)
C40 C41 C36 118.3(5)
C40 C41 C44 119.4(4)
C37 C42 H42A 109.5
C37 C42 H42B 109.5
C37 C42 H42C 109.5
H42A C42 H42B 109.5
H42A C42 H42C 109.5
H42B C42 H42C 109.5
C39 C43 H43A 109.5
C39 C43 H43B 109.5
C39 C43 H43C 109.5
H43A C43 H43B 109.5
H43A C43 H43C 109.5
H43B C43 H43C 109.5
C41 C44 H44A 109.5
C41 C44 H44B 109.5
C41 C44 H44C 109.5
H44A C44 H44B 109.5
H44A C44 H44C 109.5
H44B C44 H44C 109.5
C46 C45 N4 119.4(4)
C50 C45 N4 118.3(4)
C50 C45 C46 122.2(4)
C45 C46 C47 117.8(5)
C45 C46 C51 121.8(4)
C47 C46 C51 120.3(5)
C46 C47 H47 118.9
C48 C47 C46 122.1(5)
C48 C47 H47 118.9
C47 C48 C49 118.9(5)
C47 C48 C52 121.7(6)
C49 C48 C52 119.5(6)
C48 C49 H49 119.3
C48 C49 C50 121.4(5)
C50 C49 H49 119.3
C45 C50 C49 117.5(4)
C45 C50 C53 121.1(4)
C49 C50 C53 121.4(4)
C46 C51 H51A 109.5
C46 C51 H51B 109.5
C46 C51 H51C 109.5
H51A C51 H51B 109.5
H51A C51 H51C 109.5
H51B C51 H51C 109.5
C48 C52 H52A 109.5
C48 C52 H52B 109.5
C48 C52 H52C 109.5
H52A C52 H52B 109.5
H52A C52 H52C 109.5
H52B C52 H52C 109.5
C50 C53 H53A 109.5
C50 C53 H53B 109.5
C50 C53 H53C 109.5
H53A C53 H53B 109.5
H53A C53 H53C 109.5
H53B C53 H53C 109.5
Ir1 C54 H54 113.6
C55 C54 Ir1 71.9(2)
C55 C54 H54 113.6
C55 C54 C61 126.3(4)
C61 C54 Ir1 109.9(3)
C61 C54 H54 113.6
Ir1 C55 H55 113.6
C54 C55 Ir1 70.2(2)
C54 C55 H55 113.6
C54 C55 C56 125.4(4)
C56 C55 Ir1 112.5(3)
C56 C55 H55 113.6
C55 C56 H56A 108.2
C55 C56 H56B 108.2
H56A C56 H56B 107.4
C57 C56 C55 116.2(4)
C57 C56 H56A 108.2
C57 C56 H56B 108.2
C56 C57 H57A 108.3
C56 C57 H57B 108.3
C56 C57 C58 115.9(4)
H57A C57 H57B 107.4
C58 C57 H57A 108.3
C58 C57 H57B 108.3
Ir1 C58 H58 113.9
C57 C58 Ir1 107.6(3)
C57 C58 H58 113.9
C59 C58 Ir1 74.1(2)
C59 C58 C57 125.8(5)
C59 C58 H58 113.9
Ir1 C59 H59 114.5
C58 C59 Ir1 70.8(2)
C58 C59 H59 114.5
C58 C59 C60 123.8(4)
C60 C59 Ir1 110.8(3)
C60 C59 H59 114.5
C59 C60 H60A 109.0
C59 C60 H60B 109.0
H60A C60 H60B 107.8
C61 C60 C59 113.0(4)
C61 C60 H60A 109.0
C61 C60 H60B 109.0
C54 C61 H61A 108.1
C54 C61 H61B 108.1
C60 C61 C54 116.9(4)
C60 C61 H61A 108.1
C60 C61 H61B 108.1
H61A C61 H61B 107.3
O1A S1A C81A 104.5
O1A S1A O2A 114.9
O2A S1A C81A 97.3
O3A S1A C81A 107.5
O3A S1A O1A 115.1
O3A S1A O2A 114.9
F1A C81A S1A 111.9
F1A C81A F3A 107.0
F2A C81A S1A 111.8
F2A C81A F1A 107.0
F2A C81A F3A 107.0
F3A C81A S1A 111.9
O1B S1B C81B 104.5
O1B S1B O2B 115.0
O2B S1B C81B 97.3
O3B S1B C81B 107.5
O3B S1B O1B 115.0
O3B S1B O2B 115.0
F1B C81B S1B 111.9
F2B C81B S1B 111.8
F2B C81B F1B 107.0
F3B C81B S1B 111.9
F3B C81B F1B 107.0
F3B C81B F2B 107.0
Cl3 C91A H91A 109.5
Cl3 C91A H91B 109.5
H91A C91A H91B 108.1
Cl4A C91A Cl3 110.5(5)
Cl4A C91A H91A 109.5
Cl4A C91A H91B 109.5
Cl3 C91B H91C 109.4
Cl3 C91B H91D 109.4
H91C C91B H91D 108.0
Cl4B C91B Cl3 111.2(7)
Cl4B C91B H91C 109.4
Cl4B C91B H91D 109.4

loop_
_geom_bond_atom_site_label_1
_geom_bond_atom_site_label_2
_geom_bond_distance
Ir1 P1 2.2317(11)
Ir1 N4 2.079(3)
Ir1 C54 2.157(4)
Ir1 C55 2.178(4)
Ir1 C58 2.265(4)
Ir1 C59 2.307(4)
Ir2 Cl2 2.3500(10)
Ir2 P2 2.2183(11)
Ir2 C27 2.136(4)
Ir2 C28 2.123(4)
Ir2 C31 2.260(4)
Ir2 C32 2.237(4)
Cl1 P2 2.0693(14)
P1 P2 2.5608(15)
P1 N1 1.723(3)
P1 N2 1.692(3)
P1 N3 1.764(3)
P2 N1 1.718(3)
P2 N2 1.696(3)
N1 C14 1.514(5)
N2 C35 1.497(5)
N3 C1 1.366(5)
N3 C36 1.458(5)
N4 C1 1.301(5)
N4 C45 1.452(5)
C1 H1 0.9500
C2 C3 1.399(6)
C2 C7 1.380(6)
C2 C35 1.512(5)
C3 H3 0.9500
C3 C4 1.398(6)
C4 H4 0.9500
C4 C5 1.371(6)
C5 H5 0.9500
C5 C6 1.381(6)
C6 H6 0.9500
C6 C7 1.384(6)
C7 H7 0.9500
C8 C9 1.382(6)
C8 C13 1.384(6)
C8 C35 1.537(5)
C9 H9 0.9500
C9 C10 1.377(6)
C10 H10 0.9500
C10 C11 1.370(6)
C11 H11 0.9500
C11 C12 1.359(6)
C12 H12 0.9500
C12 C13 1.386(6)
C13 H13 0.9500
C14 H14 1.0000
C14 C15 1.532(5)
C14 C21 1.524(5)
C15 C16 1.387(6)
C15 C20 1.374(6)
C16 H16 0.9500
C16 C17 1.368(6)
C17 H17 0.9500
C17 C18 1.352(6)
C18 H18 0.9500
C18 C19 1.367(6)
C19 H19 0.9500
C19 C20 1.397(6)
C20 H20 0.9500
C21 C22 1.392(5)
C21 C26 1.392(5)
C22 H22 0.9500
C22 C23 1.382(5)
C23 H23 0.9500
C23 C24 1.394(6)
C24 H24 0.9500
C24 C25 1.395(6)
C25 H25 0.9500
C25 C26 1.383(6)
C26 H26 0.9500
C27 H27 1.0000
C27 C28 1.411(6)
C27 C34 1.529(5)
C28 H28 1.0000
C28 C29 1.495(6)
C29 H29A 0.9900
C29 H29B 0.9900
C29 C30 1.539(6)
C30 H30A 0.9900
C30 H30B 0.9900
C30 C31 1.506(6)
C31 H31 1.0000
C31 C32 1.391(6)
C32 H32 1.0000
C32 C33 1.508(6)
C33 H33A 0.9900
C33 H33B 0.9900
C33 C34 1.531(6)
C34 H34A 0.9900
C34 H34B 0.9900
C35 H35 1.0000
C36 C37 1.403(6)
C36 C41 1.396(6)
C37 C38 1.399(6)
C37 C42 1.508(6)
C38 H38 0.9500
C38 C39 1.388(6)
C39 C40 1.370(7)
C39 C43 1.512(6)
C40 H40 0.9500
C40 C41 1.386(6)
C41 C44 1.500(6)
C42 H42A 0.9800
C42 H42B 0.9800
C42 H42C 0.9800
C43 H43A 0.9800
C43 H43B 0.9800
C43 H43C 0.9800
C44 H44A 0.9800
C44 H44B 0.9800
C44 H44C 0.9800
C45 C46 1.390(6)
C45 C50 1.389(6)
C46 C47 1.395(7)
C46 C51 1.499(7)
C47 H47 0.9500
C47 C48 1.366(8)
C48 C49 1.391(8)
C48 C52 1.533(7)
C49 H49 0.9500
C49 C50 1.405(6)
C50 C53 1.505(6)
C51 H51A 0.9800
C51 H51B 0.9800
C51 H51C 0.9800
C52 H52A 0.9800
C52 H52B 0.9800
C52 H52C 0.9800
C53 H53A 0.9800
C53 H53B 0.9800
C53 H53C 0.9800
C54 H54 1.0000
C54 C55 1.408(6)
C54 C61 1.496(6)
C55 H55 1.0000
C55 C56 1.520(6)
C56 H56A 0.9900
C56 H56B 0.9900
C56 C57 1.462(6)
C57 H57A 0.9900
C57 H57B 0.9900
C57 C58 1.511(6)
C58 H58 1.0000
C58 C59 1.380(6)
C59 H59 1.0000
C59 C60 1.495(6)
C60 H60A 0.9900
C60 H60B 0.9900
C60 C61 1.475(6)
C61 H61A 0.9900
C61 H61B 0.9900
S1A C81A 1.8233
S1A O1A 1.4399
S1A O2A 1.4404
S1A O3A 1.4391
C81A F1A 1.3326
C81A F2A 1.3323
C81A F3A 1.3330
S1B C81B 1.8233
S1B O1B 1.4393
S1B O2B 1.4398
S1B O3B 1.4392
C81B F1B 1.3333
C81B F2B 1.3327
C81B F3B 1.3326
Cl3 C91A 1.760(6)
Cl3 C91B 1.752(8)
C91A H91A 0.9900
C91A H91B 0.9900
C91A Cl4A 1.749(7)
C91B H91C 0.9900
C91B H91D 0.9900
C91B Cl4B 1.742(9)

loop_
_geom_torsion_atom_site_label_1
_geom_torsion_atom_site_label_2
_geom_torsion_atom_site_label_3
_geom_torsion_atom_site_label_4
_geom_torsion
Ir1 P1 N1 P2 132.52(11)
Ir1 P1 N1 C14 -9.2(4)
Ir1 P1 N2 P2 -132.48(11)
Ir1 P1 N2 C35 56.3(4)
Ir1 P1 N3 C1 -1.9(3)
Ir1 P1 N3 C36 -171.4(3)
Ir1 N4 C1 N3 2.4(5)
Ir1 N4 C45 C46 93.9(4)
Ir1 N4 C45 C50 -82.4(4)
Ir1 C54 C55 C56 104.1(4)
Ir1 C54 C61 C60 -37.5(6)
Ir1 C55 C56 C57 -2.1(6)
Ir1 C58 C59 C60 102.7(4)
Ir1 C59 C60 C61 -10.2(6)
Ir2 P2 N1 P1 -125.44(11)
Ir2 P2 N1 C14 18.5(3)
Ir2 P2 N2 P1 122.77(12)
Ir2 P2 N2 C35 -66.7(4)
Ir2 C27 C28 C29 -104.6(5)
Ir2 C27 C34 C33 -8.6(5)
Ir2 C28 C29 C30 -35.8(5)
Ir2 C31 C32 C33 -101.2(4)
Ir2 C32 C33 C34 -32.7(4)
Cl1 P2 N1 P1 104.06(13)
Cl1 P2 N1 C14 -112.0(3)
Cl1 P2 N2 P1 -103.43(13)
Cl1 P2 N2 C35 67.1(4)
P1 P2 N1 C14 144.0(4)
P1 P2 N2 C35 170.5(4)
P1 N1 C14 C15 -65.7(4)
P1 N1 C14 C21 170.7(3)
P1 N2 C35 C2 -74.0(4)
P1 N2 C35 C8 156.6(3)
P1 N3 C1 N4 0.0(5)
P1 N3 C36 C37 102.4(4)
P1 N3 C36 C41 -82.7(5)
P2 P1 N1 C14 -141.7(4)
P2 P1 N2 C35 -171.3(4)
P2 P1 N3 C1 176.1(2)
P2 P1 N3 C36 6.6(4)
P2 N1 C14 C15 161.9(3)
P2 N1 C14 C21 38.3(4)
P2 N2 C35 C2 117.9(4)
P2 N2 C35 C8 -11.5(5)
N1 P1 N2 P2 1.36(16)
N1 P1 N2 C35 -169.9(3)
N1 P1 N3 C1 -139.1(3)
N1 P1 N3 C36 51.4(4)
N1 P2 N2 P1 -1.36(16)
N1 P2 N2 C35 169.2(4)
N1 C14 C15 C16 -100.8(5)
N1 C14 C15 C20 83.9(5)
N1 C14 C21 C22 45.6(5)
N1 C14 C21 C26 -143.2(3)
N2 P1 N1 P2 -1.33(15)
N2 P1 N1 C14 -143.1(3)
N2 P1 N3 C1 133.3(3)
N2 P1 N3 C36 -36.2(4)
N2 P2 N1 P1 1.33(15)
N2 P2 N1 C14 145.3(3)
N3 P1 N1 P2 -105.51(17)
N3 P1 N1 C14 112.8(3)
N3 P1 N2 P2 108.93(17)
N3 P1 N2 C35 -62.3(3)
N3 C36 C37 C38 -179.3(3)
N3 C36 C37 C42 6.2(6)
N3 C36 C41 C40 179.5(4)
N3 C36 C41 C44 -1.8(6)
N4 C45 C46 C47 -171.9(4)
N4 C45 C46 C51 9.0(7)
N4 C45 C50 C49 172.2(4)
N4 C45 C50 C53 -8.8(6)
C1 N3 C36 C37 -67.1(5)
C1 N3 C36 C41 107.9(4)
C1 N4 C45 C46 -88.0(5)
C1 N4 C45 C50 95.7(5)
C2 C3 C4 C5 0.2(7)
C3 C2 C7 C6 1.0(6)
C3 C2 C35 N2 130.1(4)
C3 C2 C35 C8 -100.8(4)
C3 C4 C5 C6 0.4(7)
C4 C5 C6 C7 -0.3(7)
C5 C6 C7 C2 -0.5(7)
C7 C2 C3 C4 -0.9(6)
C7 C2 C35 N2 -52.6(5)
C7 C2 C35 C8 76.6(5)
C8 C9 C10 C11 0.4(8)
C9 C8 C13 C12 -0.4(7)
C9 C8 C35 N2 -90.3(5)
C9 C8 C35 C2 140.1(4)
C9 C10 C11 C12 -0.2(8)
C10 C11 C12 C13 -0.3(7)
C11 C12 C13 C8 0.6(7)
C13 C8 C9 C10 -0.1(7)
C13 C8 C35 N2 95.6(5)
C13 C8 C35 C2 -33.9(5)
C14 C15 C16 C17 -178.5(5)
C14 C15 C20 C19 177.6(4)
C14 C21 C22 C23 171.1(4)
C14 C21 C26 C25 -170.8(4)
C15 C14 C21 C22 -79.1(5)
C15 C14 C21 C26 92.1(4)
C15 C16 C17 C18 1.7(9)
C16 C15 C20 C19 2.0(7)
C16 C17 C18 C19 0.6(8)
C17 C18 C19 C20 -1.6(8)
C18 C19 C20 C15 0.2(7)
C20 C15 C16 C17 -3.0(7)
C21 C14 C15 C16 23.7(6)
C21 C14 C15 C20 -151.6(4)
C21 C22 C23 C24 -1.5(6)
C22 C21 C26 C25 0.9(6)
C22 C23 C24 C25 2.1(6)
C23 C24 C25 C26 -1.3(7)
C24 C25 C26 C21 -0.2(6)
C26 C21 C22 C23 0.0(6)
C27 C28 C29 C30 46.3(7)
C28 C27 C34 C33 -89.8(5)
C28 C29 C30 C31 32.2(6)
C29 C30 C31 Ir2 -13.7(5)
C29 C30 C31 C32 -94.6(5)
C30 C31 C32 Ir2 104.2(4)
C30 C31 C32 C33 3.0(6)
C31 C32 C33 C34 48.9(6)
C32 C33 C34 C27 28.2(5)
C34 C27 C28 Ir2 106.2(4)
C34 C27 C28 C29 1.7(7)
C35 C2 C3 C4 176.6(4)
C35 C2 C7 C6 -176.3(4)
C35 C8 C9 C10 -174.5(4)
C35 C8 C13 C12 173.7(4)
C36 N3 C1 N4 171.1(4)
C36 C37 C38 C39 -1.7(6)
C37 C36 C41 C40 -5.6(6)
C37 C36 C41 C44 173.0(4)
C37 C38 C39 C40 -2.5(7)
C37 C38 C39 C43 -179.8(4)
C38 C39 C40 C41 2.8(7)
C39 C40 C41 C36 1.1(7)
C39 C40 C41 C44 -177.5(4)
C41 C36 C37 C38 5.8(6)
C41 C36 C37 C42 -168.7(4)
C42 C37 C38 C39 173.2(4)
C43 C39 C40 C41 -179.9(4)
C45 N4 C1 N3 -175.9(4)
C45 C46 C47 C48 -1.6(7)
C46 C45 C50 C49 -3.9(7)
C46 C45 C50 C53 175.1(4)
C46 C47 C48 C49 -1.1(8)
C46 C47 C48 C52 178.0(4)
C47 C48 C49 C50 1.3(7)
C48 C49 C50 C45 1.1(7)
C48 C49 C50 C53 -177.8(4)
C50 C45 C46 C47 4.1(7)
C50 C45 C46 C51 -174.9(4)
C51 C46 C47 C48 177.5(5)
C52 C48 C49 C50 -177.8(4)
C54 C55 C56 C57 -83.2(6)
C55 C54 C61 C60 44.1(7)
C55 C56 C57 C58 23.5(7)
C56 C57 C58 Ir1 -31.6(6)
C56 C57 C58 C59 51.2(7)
C57 C58 C59 Ir1 -100.5(4)
C57 C58 C59 C60 2.2(7)
C58 C59 C60 C61 -90.5(6)
C59 C60 C61 C54 31.8(7)
C61 C54 C55 Ir1 -101.7(4)
C61 C54 C55 C56 2.3(7)
O1A S1A C81A F1A -59.9
O1A S1A C81A F2A 60.1
O1A S1A C81A F3A -179.9
O2A S1A C81A F1A 58.3
O2A S1A C81A F2A 178.2
O2A S1A C81A F3A -61.8
O3A S1A C81A F1A 177.4
O3A S1A C81A F2A -62.7
O3A S1A C81A F3A 57.3
O1B S1B C81B F1B -59.9
O1B S1B C81B F2B 60.1
O1B S1B C81B F3B -180.0
O2B S1B C81B F1B 58.2
O2B S1B C81B F2B 178.3
O2B S1B C81B F3B -61.8
O3B S1B C81B F1B 177.4
O3B S1B C81B F2B -62.6
O3B S1B C81B F3B 57.4

loop_
_diffrn_oxdiff_twin_id
_diffrn_oxdiff_twin_ratio
_diffrn_oxdiff_twin_reflns_isolated
_diffrn_oxdiff_twin_reflns_overlapped
1 0.6740 82625 53694
2 0.3260 0 53694

loop_
_twin_individual_id
_twin_individual_twin_matrix_11
_twin_individual_twin_matrix_12
_twin_individual_twin_matrix_13
_twin_individual_twin_matrix_21
_twin_individual_twin_matrix_22
_twin_individual_twin_matrix_23
_twin_individual_twin_matrix_31
_twin_individual_twin_matrix_32
_twin_individual_twin_matrix_33
1 1.0000 0.0000 0.0000 0.0000 1.0000 0.0000 0.0000 0.0000 1.0000
2 -0.9970 -0.0624 0.0167 -0.0433 -0.0139 -0.9988 0.1707 -0.9926 0.0113
